data_4116110
loop_
_publ_author_name
'Salma Kiani'
'Amy Tapper'
'Richard J. Staples'
'Pericles Stavropoulos'

_publ_section_title
;
 Functional Aspects of Gif-Type Oxidation of Hydrocarbons Mediated by Iron
 Picolinate H2O2-Dependent Systems: Evidence for the Generation of Carbon-
 and Oxygen-Centered Radicals
;
_journal_name_full 'Journal of the American Chemical Society'
_journal_page_first 7503
_journal_page_last 7517
_journal_paper_doi 10.1021/ja000063h
_journal_volume 122
_journal_year 2000
_chemical_formula_sum 'C21 H19 Cl Fe N4 O2'
_chemical_formula_weight 450.70
_chemical_name_systematic
; 
 ? 
;
_space_group_IT_number 14
_symmetry_cell_setting monoclinic
_symmetry_space_group_name_Hall '-P 2yn'
_symmetry_space_group_name_H-M 'P 1 21/n 1'
_atom_sites_solution_hydrogens difmap
_atom_sites_solution_primary direct
_atom_sites_solution_secondary difmap
_audit_creation_method SHELXL-97
_cell_angle_alpha 90.00
_cell_angle_beta 102.505(1)
_cell_angle_gamma 90.00
_cell_formula_units_Z 4
_cell_length_a 9.0244(6)
_cell_length_b 13.3106(9)
_cell_length_c 17.907(1)
_cell_measurement_reflns_used 124
_cell_measurement_temperature 213(2)
_cell_measurement_theta_max 19.20
_cell_measurement_theta_min 2.81
_cell_volume 2100.0(2)
_computing_cell_refinement 'SMART (Bruker, V4.050, 1995)'
_computing_data_collection 'ASTRO (Bruker, V4.050, 1995)'
_computing_data_reduction 'SAINT (Bruker, V5.A06, 1997)'
_computing_molecular_graphics 'SHELXTL (Bruker, 1998, ver 5.10)'
_computing_publication_material 'CIFTAB (Sheldrick, 1997)'
_computing_structure_refinement 'SHELXL-97 (Sheldrick, 1997)'
_computing_structure_solution 'SHELXS-97 (Sheldrick, 1990)'
_diffrn_ambient_temperature 213(2)
_diffrn_measured_fraction_theta_full 0.972
_diffrn_measured_fraction_theta_max 0.972
_diffrn_measurement_method '\w, 0.3 deg'
_diffrn_radiation_monochromator graphite
_diffrn_radiation_source 'fine-focus sealed tube'
_diffrn_radiation_type MoK\a
_diffrn_radiation_wavelength 0.71073
_diffrn_reflns_av_R_equivalents 0.0343
_diffrn_reflns_av_sigmaI/netI 0.0575
_diffrn_reflns_limit_h_max 11
_diffrn_reflns_limit_h_min -11
_diffrn_reflns_limit_k_max 7
_diffrn_reflns_limit_k_min -17
_diffrn_reflns_limit_l_max 23
_diffrn_reflns_limit_l_min -23
_diffrn_reflns_number 13157
_diffrn_reflns_theta_full 28.32
_diffrn_reflns_theta_max 28.32
_diffrn_reflns_theta_min 1.92
_diffrn_standards_decay_% <1
_diffrn_standards_interval_count 0
_diffrn_standards_number 0
_exptl_absorpt_coefficient_mu 0.869
_exptl_absorpt_correction_T_max 0.977935
_exptl_absorpt_correction_T_min 0.842162
_exptl_absorpt_correction_type empirical
_exptl_crystal_colour red
_exptl_crystal_density_diffrn 1.426
_exptl_crystal_description block
_exptl_crystal_F_000 928
_exptl_crystal_size_max 0.10
_exptl_crystal_size_mid 0.15
_exptl_crystal_size_min 0.20
_refine_diff_density_max 0.304
_refine_diff_density_min -0.332
_refine_diff_density_rms 0.047
_refine_ls_extinction_method none
_refine_ls_goodness_of_fit_ref 1.177
_refine_ls_hydrogen_treatment refined
_refine_ls_matrix_type full
_refine_ls_number_parameters 338
_refine_ls_number_reflns 5080
_refine_ls_number_restraints 0
_refine_ls_restrained_S_all 1.177
_refine_ls_R_factor_all 0.0656
_refine_ls_R_factor_gt 0.0340
_refine_ls_shift/su_max 0.027
_refine_ls_shift/su_mean 0.003
_refine_ls_structure_factor_coef Fsqd
_refine_ls_weighting_details 'calc w=1/[\s^2^(Fo^2^)+(0.0004P)^2^+0.0000P] where P=(Fo^2^+2Fc^2^)/3'
_refine_ls_weighting_scheme calc
_refine_ls_wR_factor_gt 0.0508
_refine_ls_wR_factor_ref 0.0528
_reflns_number_gt 3258
_reflns_number_total 5080
_reflns_threshold_expression >2sigma(I)
_cod_data_source_file ja000063h_1.cif
_cod_data_source_block Compound_3
_cod_database_code 4116110

loop_
_symmetry_equiv_pos_as_xyz
'x, y, z'
'-x+1/2, y+1/2, -z+1/2'
'-x, -y, -z'
'x-1/2, -y-1/2, z-1/2'

loop_
_atom_site_label
_atom_site_type_symbol
_atom_site_fract_x
_atom_site_fract_y
_atom_site_fract_z
_atom_site_U_iso_or_equiv
_atom_site_adp_type
_atom_site_occupancy
_atom_site_symmetry_multiplicity
_atom_site_calc_flag
Fe1 Fe 0.96873(3) 0.62384(2) 0.229662(13) 0.03317(8) Uani 1 1 d
Cl1 Cl 0.75960(5) 0.69194(4) 0.14134(2) 0.04411(13) Uani 1 1 d
O1 O 1.15837(12) 0.57974(9) 0.31075(6) 0.0367(3) Uani 1 1 d
O2 O 1.29812(13) 0.60978(10) 0.42709(6) 0.0457(3) Uani 1 1 d
N1 N 1.00084(15) 0.74862(12) 0.31115(8) 0.0346(4) Uani 1 1 d
N2 N 1.13152(15) 0.69003(12) 0.16457(8) 0.0360(4) Uani 1 1 d
N3 N 0.97881(15) 0.48170(11) 0.16972(8) 0.0364(4) Uani 1 1 d
N4 N 0.82200(15) 0.55425(11) 0.30554(8) 0.0353(4) Uani 1 1 d
C1 C 1.19658(18) 0.63140(15) 0.37118(9) 0.0341(4) Uani 1 1 d
C2 C 1.10939(19) 0.72880(14) 0.37404(10) 0.0361(4) Uani 1 1 d
C3 C 1.1379(2) 0.79182(18) 0.43625(12) 0.0490(6) Uani 1 1 d
H3 H 1.2145(18) 0.7737(14) 0.4795(10) 0.053(6) Uiso 1 1 d
C4 C 1.0553(3) 0.8787(2) 0.43380(13) 0.0606(6) Uani 1 1 d
H4 H 1.0762(19) 0.9221(14) 0.4728(10) 0.051(6) Uiso 1 1 d
C5 C 0.9455(3) 0.90102(18) 0.36954(14) 0.0566(6) Uani 1 1 d
H5 H 0.886(2) 0.9610(16) 0.3656(11) 0.067(7) Uiso 1 1 d
C6 C 0.9213(2) 0.83380(16) 0.30962(12) 0.0439(5) Uani 1 1 d
H6 H 0.8457(16) 0.8447(12) 0.2657(9) 0.035(5) Uiso 1 1 d
C7 C 1.1132(2) 0.78150(16) 0.13414(11) 0.0443(5) Uani 1 1 d
H7 H 1.0230(18) 0.8162(13) 0.1393(9) 0.050(6) Uiso 1 1 d
C8 C 1.2154(3) 0.82647(18) 0.09709(13) 0.0532(6) Uani 1 1 d
H8 H 1.1956(19) 0.8916(14) 0.0777(10) 0.048(6) Uiso 1 1 d
C9 C 1.3415(2) 0.77347(19) 0.09034(13) 0.0551(6) Uani 1 1 d
H9 H 1.407(2) 0.8014(15) 0.0644(10) 0.062(7) Uiso 1 1 d
C10 C 1.3634(2) 0.6794(2) 0.12143(12) 0.0506(6) Uani 1 1 d
H10 H 1.447(2) 0.6393(14) 0.1174(10) 0.063(6) Uiso 1 1 d
C11 C 1.2576(2) 0.64013(18) 0.15781(11) 0.0420(5) Uani 1 1 d
H11 H 1.265(2) 0.5781(14) 0.1765(10) 0.050(6) Uiso 1 1 d
C12 C 1.0369(2) 0.39832(16) 0.20605(12) 0.0492(6) Uani 1 1 d
H12 H 1.0779(18) 0.4063(14) 0.2572(10) 0.063(6) Uiso 1 1 d
C13 C 1.0421(3) 0.30799(18) 0.17073(13) 0.0588(6) Uani 1 1 d
H13 H 1.080(2) 0.2503(17) 0.2010(12) 0.087(8) Uiso 1 1 d
C14 C 0.9851(3) 0.30080(19) 0.09396(13) 0.0567(6) Uani 1 1 d
H14 H 0.990(2) 0.2423(15) 0.0690(10) 0.054(6) Uiso 1 1 d
C15 C 0.9272(2) 0.38463(19) 0.05524(12) 0.0535(6) Uani 1 1 d
H15 H 0.8890(19) 0.3846(15) 0.0032(10) 0.063(6) Uiso 1 1 d
C16 C 0.9251(2) 0.47309(17) 0.09389(11) 0.0447(5) Uani 1 1 d
H16 H 0.8870(16) 0.5351(12) 0.0704(9) 0.036(5) Uiso 1 1 d
C17 C 0.8808(2) 0.49915(16) 0.36697(11) 0.0477(5) Uani 1 1 d
H17 H 0.9854(19) 0.4837(13) 0.3723(9) 0.051(6) Uiso 1 1 d
C18 C 0.8003(3) 0.46709(18) 0.41931(12) 0.0524(6) Uani 1 1 d
H18 H 0.847(2) 0.4305(16) 0.4590(11) 0.075(7) Uiso 1 1 d
C19 C 0.6505(2) 0.49190(15) 0.40883(11) 0.0453(5) Uani 1 1 d
H19 H 0.5935(17) 0.4724(12) 0.4454(9) 0.042(5) Uiso 1 1 d
C20 C 0.5860(2) 0.54625(17) 0.34555(12) 0.0504(6) Uani 1 1 d
H20 H 0.4815(18) 0.5630(14) 0.3353(10) 0.052(6) Uiso 1 1 d
C21 C 0.6744(2) 0.57625(16) 0.29578(11) 0.0447(5) Uani 1 1 d
H21 H 0.6344(17) 0.6138(13) 0.2518(9) 0.044(5) Uiso 1 1 d

loop_
_atom_site_aniso_label
_atom_site_aniso_U_11
_atom_site_aniso_U_22
_atom_site_aniso_U_33
_atom_site_aniso_U_23
_atom_site_aniso_U_13
_atom_site_aniso_U_12
Fe1 0.03426(14) 0.03589(16) 0.02852(13) 0.00362(13) 0.00499(10) 0.00312(14)
Cl1 0.0353(2) 0.0568(3) 0.0381(3) 0.0146(2) 0.0035(2) 0.0039(2)
O1 0.0408(7) 0.0382(8) 0.0307(7) -0.0032(6) 0.0073(5) 0.0032(6)
O2 0.0476(7) 0.0542(9) 0.0322(7) 0.0073(7) 0.0015(6) 0.0054(7)
N1 0.0348(8) 0.0364(10) 0.0331(8) 0.0035(8) 0.0087(7) 0.0030(8)
N2 0.0337(8) 0.0394(10) 0.0343(8) 0.0010(8) 0.0058(7) 0.0011(8)
N3 0.0403(8) 0.0382(10) 0.0296(8) 0.0020(8) 0.0052(7) -0.0006(8)
N4 0.0386(8) 0.0337(9) 0.0346(8) 0.0035(8) 0.0099(7) 0.0035(8)
C1 0.0324(9) 0.0445(12) 0.0261(9) 0.0083(10) 0.0082(8) -0.0047(10)
C2 0.0381(10) 0.0413(12) 0.0309(10) 0.0020(9) 0.0117(8) 0.0000(10)
C3 0.0537(13) 0.0564(16) 0.0372(12) -0.0079(11) 0.0105(10) 0.0054(12)
C4 0.0710(15) 0.0614(16) 0.0509(14) -0.0234(14) 0.0166(12) 0.0042(15)
C5 0.0607(14) 0.0465(16) 0.0672(16) -0.0055(13) 0.0242(13) 0.0120(13)
C6 0.0444(12) 0.0410(13) 0.0466(13) 0.0020(11) 0.0106(10) 0.0060(11)
C7 0.0443(12) 0.0411(14) 0.0501(13) 0.0033(11) 0.0160(10) 0.0008(11)
C8 0.0589(15) 0.0446(15) 0.0596(14) 0.0048(13) 0.0203(11) -0.0086(13)
C9 0.0495(14) 0.0663(18) 0.0544(14) -0.0072(13) 0.0220(11) -0.0237(14)
C10 0.0355(12) 0.0659(17) 0.0515(13) -0.0078(13) 0.0119(10) -0.0041(12)
C11 0.0363(11) 0.0489(15) 0.0391(11) 0.0000(11) 0.0045(9) 0.0004(11)
C12 0.0691(14) 0.0434(15) 0.0313(11) 0.0001(11) 0.0027(10) 0.0061(12)
C13 0.0815(16) 0.0432(14) 0.0476(14) -0.0048(12) 0.0049(12) 0.0148(14)
C14 0.0705(15) 0.0461(15) 0.0503(14) -0.0160(13) 0.0060(12) 0.0034(13)
C15 0.0614(13) 0.0619(16) 0.0333(11) -0.0079(13) 0.0014(10) -0.0012(13)
C16 0.0501(12) 0.0483(14) 0.0338(11) 0.0041(11) 0.0050(9) 0.0010(12)
C17 0.0424(12) 0.0523(15) 0.0481(12) 0.0163(11) 0.0094(10) 0.0021(11)
C18 0.0594(15) 0.0554(16) 0.0430(13) 0.0173(12) 0.0122(11) -0.0048(12)
C19 0.0595(14) 0.0433(13) 0.0391(12) -0.0018(10) 0.0236(11) -0.0106(11)
C20 0.0445(13) 0.0554(15) 0.0571(14) 0.0072(12) 0.0238(11) 0.0056(12)
C21 0.0483(12) 0.0479(14) 0.0405(12) 0.0126(11) 0.0151(10) 0.0066(11)

loop_
_atom_type_symbol
_atom_type_description
_atom_type_scat_dispersion_real
_atom_type_scat_dispersion_imag
_atom_type_scat_source
C C 0.0033 0.0016 'International Tables Vol C Tables 4.2.6.8 and 6.1.1.4'
H H 0.0000 0.0000 'International Tables Vol C Tables 4.2.6.8 and 6.1.1.4'
N N 0.0061 0.0033 'International Tables Vol C Tables 4.2.6.8 and 6.1.1.4'
O O 0.0106 0.0060 'International Tables Vol C Tables 4.2.6.8 and 6.1.1.4'
Cl Cl 0.1484 0.1585 'International Tables Vol C Tables 4.2.6.8 and 6.1.1.4'
Fe Fe 0.3463 0.8444 'International Tables Vol C Tables 4.2.6.8 and 6.1.1.4'

loop_
_geom_angle_atom_site_label_1
_geom_angle_atom_site_label_2
_geom_angle_atom_site_label_3
_geom_angle
O1 Fe1 N3 89.03(5)
O1 Fe1 N1 77.17(5)
N3 Fe1 N1 166.02(5)
O1 Fe1 N2 86.62(5)
N3 Fe1 N2 89.04(5)
N1 Fe1 N2 92.37(5)
O1 Fe1 N4 88.03(5)
N3 Fe1 N4 91.84(5)
N1 Fe1 N4 85.49(5)
N2 Fe1 N4 174.56(5)
O1 Fe1 Cl1 173.88(4)
N3 Fe1 Cl1 96.63(4)
N1 Fe1 Cl1 97.26(4)
N2 Fe1 Cl1 91.12(4)
N4 Fe1 Cl1 94.11(4)
C1 O1 Fe1 118.39(11)
C6 N1 C2 118.15(17)
C6 N1 Fe1 129.50(12)
C2 N1 Fe1 112.06(12)
C7 N2 C11 116.59(17)
C7 N2 Fe1 122.37(13)
C11 N2 Fe1 120.97(14)
C12 N3 C16 116.04(18)
C12 N3 Fe1 122.26(12)
C16 N3 Fe1 121.69(14)
C17 N4 C21 115.80(17)
C17 N4 Fe1 122.33(12)
C21 N4 Fe1 121.44(12)
O2 C1 O1 125.67(18)
O2 C1 C2 117.95(17)
O1 C1 C2 116.37(14)
N1 C2 C3 122.16(18)
N1 C2 C1 115.18(16)
C3 C2 C1 122.66(16)
C4 C3 C2 118.9(2)
C3 C4 C5 119.7(2)
C6 C5 C4 118.3(2)
N1 C6 C5 122.70(19)
N2 C7 C8 123.8(2)
C9 C8 C7 118.3(2)
C8 C9 C10 119.1(2)
C9 C10 C11 119.3(2)
N2 C11 C10 123.0(2)
N3 C12 C13 123.8(2)
C14 C13 C12 119.1(2)
C15 C14 C13 118.5(2)
C14 C15 C16 119.7(2)
N3 C16 C15 122.9(2)
N4 C17 C18 124.1(2)
C19 C18 C17 119.1(2)
C18 C19 C20 118.4(2)
C19 C20 C21 119.20(19)
N4 C21 C20 123.49(19)

loop_
_geom_bond_atom_site_label_1
_geom_bond_atom_site_label_2
_geom_bond_distance
Fe1 O1 2.0750(11)
Fe1 N3 2.1868(15)
Fe1 N1 2.1884(15)
Fe1 N2 2.2438(14)
Fe1 N4 2.2884(14)
Fe1 Cl1 2.3648(5)
O1 C1 1.2653(19)
O2 C1 1.2359(18)
N1 C6 1.339(2)
N1 C2 1.349(2)
N2 C7 1.330(2)
N2 C11 1.346(2)
N3 C12 1.335(2)
N3 C16 1.344(2)
N4 C17 1.333(2)
N4 C21 1.338(2)
C1 C2 1.523(2)
C2 C3 1.374(2)
C3 C4 1.371(3)
C4 C5 1.378(3)
C5 C6 1.378(3)
C7 C8 1.383(3)
C8 C9 1.367(3)
C9 C10 1.367(3)
C10 C11 1.370(3)
C12 C13 1.364(3)
C13 C14 1.363(3)
C14 C15 1.357(3)
C15 C16 1.368(3)
C17 C18 1.372(3)
C18 C19 1.364(3)
C19 C20 1.364(3)
C20 C21 1.378(3)

loop_
_geom_torsion_atom_site_label_1
_geom_torsion_atom_site_label_2
_geom_torsion_atom_site_label_3
_geom_torsion_atom_site_label_4
_geom_torsion
N3 Fe1 O1 C1 -169.68(12)
N1 Fe1 O1 C1 8.02(12)
N2 Fe1 O1 C1 101.23(12)
N4 Fe1 O1 C1 -77.80(12)
Cl1 Fe1 O1 C1 32.8(4)
O1 Fe1 N1 C6 178.88(16)
N3 Fe1 N1 C6 -171.56(19)
N2 Fe1 N1 C6 92.89(16)
N4 Fe1 N1 C6 -92.12(15)
Cl1 Fe1 N1 C6 1.46(15)
O1 Fe1 N1 C2 -7.49(11)
N3 Fe1 N1 C2 2.1(3)
N2 Fe1 N1 C2 -93.48(11)
N4 Fe1 N1 C2 81.51(11)
Cl1 Fe1 N1 C2 175.09(10)
O1 Fe1 N2 C7 -134.20(14)
N3 Fe1 N2 C7 136.71(14)
N1 Fe1 N2 C7 -57.21(14)
N4 Fe1 N2 C7 -123.9(5)
Cl1 Fe1 N2 C7 40.10(14)
O1 Fe1 N2 C11 42.43(13)
N3 Fe1 N2 C11 -46.65(13)
N1 Fe1 N2 C11 119.43(13)
N4 Fe1 N2 C11 52.8(6)
Cl1 Fe1 N2 C11 -143.26(13)
O1 Fe1 N3 C12 28.31(15)
N1 Fe1 N3 C12 19.0(3)
N2 Fe1 N3 C12 114.94(15)
N4 Fe1 N3 C12 -59.69(15)
Cl1 Fe1 N3 C12 -154.04(14)
O1 Fe1 N3 C16 -152.40(14)
N1 Fe1 N3 C16 -161.71(19)
N2 Fe1 N3 C16 -65.77(14)
N4 Fe1 N3 C16 119.60(14)
Cl1 Fe1 N3 C16 25.25(14)
O1 Fe1 N4 C17 -8.48(15)
N3 Fe1 N4 C17 80.49(15)
N1 Fe1 N4 C17 -85.76(15)
N2 Fe1 N4 C17 -18.8(6)
Cl1 Fe1 N4 C17 177.27(14)
O1 Fe1 N4 C21 163.66(14)
N3 Fe1 N4 C21 -107.37(15)
N1 Fe1 N4 C21 86.38(15)
N2 Fe1 N4 C21 153.3(5)
Cl1 Fe1 N4 C21 -10.59(14)
Fe1 O1 C1 O2 173.41(13)
Fe1 O1 C1 C2 -7.03(19)
C6 N1 C2 C3 1.3(3)
Fe1 N1 C2 C3 -173.08(15)
C6 N1 C2 C1 -179.15(15)
Fe1 N1 C2 C1 6.42(18)
O2 C1 C2 N1 179.53(14)
O1 C1 C2 N1 -0.1(2)
O2 C1 C2 C3 -1.0(3)
O1 C1 C2 C3 179.44(17)
N1 C2 C3 C4 -1.3(3)
C1 C2 C3 C4 179.27(19)
C2 C3 C4 C5 0.2(3)
C3 C4 C5 C6 0.7(3)
C2 N1 C6 C5 -0.4(3)
Fe1 N1 C6 C5 172.93(15)
C4 C5 C6 N1 -0.6(3)
C11 N2 C7 C8 -0.2(3)
Fe1 N2 C7 C8 176.58(15)
N2 C7 C8 C9 1.0(3)
C7 C8 C9 C10 -1.2(3)
C8 C9 C10 C11 0.7(3)
C7 N2 C11 C10 -0.3(3)
Fe1 N2 C11 C10 -177.15(14)
C9 C10 C11 N2 0.1(3)
C16 N3 C12 C13 -0.7(3)
Fe1 N3 C12 C13 178.62(17)
N3 C12 C13 C14 -0.1(4)
C12 C13 C14 C15 1.0(4)
C13 C14 C15 C16 -1.0(4)
C12 N3 C16 C15 0.7(3)
Fe1 N3 C16 C15 -178.63(15)
C14 C15 C16 N3 0.2(3)
C21 N4 C17 C18 -1.3(3)
Fe1 N4 C17 C18 171.23(17)
N4 C17 C18 C19 0.3(3)
C17 C18 C19 C20 1.3(3)
C18 C19 C20 C21 -1.7(3)
C17 N4 C21 C20 0.9(3)
Fe1 N4 C21 C20 -171.74(16)
C19 C20 C21 N4 0.6(3)
